data_1570415
loop_
_publ_author_name
'Cheng, Qiuhong'
'Hao, Aiyou'
'Xing, Pengyao'

_publ_section_title
;
 Selective chiral dimerization and folding driven by arene-perfluoroarene
 force.
;
_journal_issue 2
_journal_name_full 'Chemical science'
_journal_page_first 618
_journal_page_last 628
_journal_paper_doi 10.1039/d3sc05212e
_journal_volume 15
_journal_year 2024
_chemical_formula_moiety 'C33 H22 F7 N3 O2'
_chemical_formula_sum 'C33 H22 F7 N3 O2'
_chemical_formula_weight 625.53
_space_group_crystal_system triclinic
_space_group_IT_number 2
_space_group_name_Hall '-P 1'
_space_group_name_H-M_alt 'P -1'
_atom_sites_solution_hydrogens geom
_atom_sites_solution_primary dual
_audit_creation_date 2023-03-03
_audit_creation_method
;
Olex2 1.3
(compiled 2020.02.04 svn.rd84adfe8 for OlexSys, GUI svn.r6032)
;
_audit_update_record
;
2023-03-03 deposited with the CCDC.	2023-11-28 downloaded from the CCDC.
;
_cell_angle_alpha 80.978(2)
_cell_angle_beta 81.965(2)
_cell_angle_gamma 67.556(3)
_cell_formula_units_Z 2
_cell_length_a 8.3043(2)
_cell_length_b 8.6910(2)
_cell_length_c 20.6746(4)
_cell_measurement_reflns_used 15026
_cell_measurement_temperature 173.00(10)
_cell_measurement_theta_max 75.7770
_cell_measurement_theta_min 5.5070
_cell_volume 1356.82(6)
_computing_cell_refinement 'CrysAlisPro 1.171.42.49 (Rigaku OD, 2022)'
_computing_data_collection 'CrysAlisPro 1.171.42.49 (Rigaku OD, 2022)'
_computing_data_reduction 'CrysAlisPro 1.171.42.49 (Rigaku OD, 2022)'
_computing_molecular_graphics 'Olex2 1.3 (Dolomanov et al., 2009)'
_computing_publication_material 'Olex2 1.3 (Dolomanov et al., 2009)'
_computing_structure_refinement 'SHELXL 2018/3 (Sheldrick, 2015)'
_computing_structure_solution 'SHELXT  (Sheldrick, 2015)'
_diffrn_ambient_environment N~2~
_diffrn_ambient_temperature 173.00(10)
_diffrn_detector 'Hybrid Pixel Array Detector'
_diffrn_detector_area_resol_mean 10.0000
_diffrn_detector_type HyPix
_diffrn_measured_fraction_theta_full 0.999
_diffrn_measured_fraction_theta_max 0.940
_diffrn_measurement_details
;
List of Runs (angles in degrees, time in seconds):

  # Type    Start    End  Width  t~exp~   \w     \q     \k     \f   Frames
#--------------------------------------------------------------------------
  1  \w     37.00  97.00   1.00    0.90    --  106.65-125.00  90.00   60
  2  \w     40.00 104.00   1.00    0.90    --  106.65-113.00  29.00   64
  3  \w     33.00  67.00   1.00    0.20    --   48.67-113.00  29.00   34
  4  \w     34.00  86.00   1.00    0.90    --  106.65 -99.00 150.00   52
  5  \w     34.00  96.00   1.00    0.20    --   48.67-125.00 -60.00   62
  6  \w     47.00 107.00   1.00    0.90    --  106.65-106.00-168.01   60
  7  \w     34.00 106.00   1.00    0.90    --  106.65 -99.00-150.00   72
  8  \w     41.00  72.00   1.00    0.90    --  106.65 -99.00-120.00   31
  9  \w     46.00 106.00   1.00    0.90    --  106.65 -99.00 -90.00   60
 10  \w     80.00 105.00   1.00    0.90    --  106.65 -99.00 -60.00   25
 11  \w     36.00  75.00   1.00    0.90    --  106.65 -99.00 -60.00   39
 12  \w     36.00 106.00   1.00    0.90    --  106.65 -99.00  90.00   70
 13  \w     76.00 105.00   1.00    0.90    --  106.65 -99.00  30.00   29
 14  \w     -1.00  43.00   1.00    0.20    --   48.67 -38.00-120.00   44
 15  \w     39.00  66.00   1.00    0.90    --  106.65 -57.00-150.00   27
 16  \w     35.00  95.00   1.00    0.90    --  106.65 -77.00 -60.00   60
 17  \w     40.00  65.00   1.00    0.90    --  106.65 -57.00 -60.00   25
 18  \w     76.00 101.00   1.00    0.90    --  106.65 -77.00  60.00   25
 19  \w    114.00 140.00   1.00    0.90    --  106.65 113.00 121.00   26
 20  \w     37.00  65.00   1.00    0.20    --   58.00  74.00  38.70   28
 21  \w     35.00  61.00   1.00    0.20    --   58.00  77.00  82.95   26
 22  \w     47.00  79.00   1.00    0.20    --   70.00  77.00  61.00   32
 23  \w     83.00 109.00   1.00    0.20    --   58.00  77.00  82.95   26
 24  \w     43.00  69.00   1.00    0.20    --   66.00  77.00 -12.18   26
 25  \w     47.00  73.00   1.00    0.20    --   70.00  77.00 -28.49   26
 26  \w     28.00  53.00   1.00    0.20    --   48.67  77.00-120.00   25
 27  \w     37.00  63.00   1.00    0.20    --   58.00  75.00 -31.77   26
 28  \w     41.00  71.00   1.00    0.20    --   62.00  74.00 130.86   30
 29  \w      9.00  34.00   1.00    0.20    --   38.00  90.00  -5.49   25
 30  \w      2.00  33.00   1.00    0.20    --   30.00  91.00-109.21   31
 31  \w    -10.00  19.00   1.00    0.20    --   22.00  99.00  -5.39   29
 32  \w    -40.00 -13.00   1.00    0.20    --    6.00 124.00  30.43   27
 33  \w     -2.00  29.00   1.00    0.20    --   30.00  96.00 149.82   31
 34  \w    -81.00 -56.00   1.00    0.20    --  -48.67 113.00 121.00   25
 35  \w    -61.00 -36.00   1.00    0.90    --  -91.75 113.00 121.00   25
 36  \w    -56.00 -29.00   1.00    0.90    --  -91.75  57.00  60.00   27
 37  \w   -145.00-118.00   1.00    0.90    --  -86.00 -77.00 134.69   27
 38  \w    -93.00 -63.00   1.00    0.90    --  -86.00 -77.00 134.69   30
 39  \w   -156.00 -69.00   1.00    0.90    --  -91.75 -77.00 120.00   87
 40  \w   -114.00 -70.00   1.00    0.90    --  -91.75 -77.00 -50.18   44
 41  \w   -162.00-119.00   1.00    0.90    --  -91.75 -77.00 -50.18   43
 42  \w   -161.00-135.00   1.00    0.90    --  -91.75 -77.00 -60.00   26
 43  \w   -157.00 -69.00   1.00    0.90    --  -91.75 -77.00-150.00   88
 44  \w    -68.00 -43.00   1.00    0.20    --  -66.00 -77.00-128.30   25
 45  \w   -116.00 -72.00   1.00    0.90    --  -91.75 -77.00 -60.00   44
 46  \w    -96.00 -69.00   1.00    0.90    --  -91.75 -76.00 -40.29   27
 47  \w   -110.00 -69.00   1.00    0.90    --  -91.75 -76.00  95.95   41
 48  \w   -113.00 -79.00   1.00    0.20    --  -62.00 -76.00 164.88   34
 49  \w    -64.00 -35.00   1.00    0.20    --  -58.00 -76.00 130.87   29
 50  \w    -76.00 -51.00   1.00    0.90    --  -74.00 -76.00 -25.88   25
 51  \w    -77.00 -51.00   1.00    0.90    --  -74.00 -76.00-158.44   26
 52  \w    -87.00 -59.00   1.00    0.90    --  -82.00 -76.00-117.99   28
 53  \w   -103.00 -64.00   1.00    0.90    --  -86.00 -75.00 -93.93   39
 54  \w   -159.00-119.00   1.00    0.90    --  -91.75 -76.00 -40.29   40
 55  \w   -156.00 -71.00   1.00    0.90    --  -91.75 -75.00 -75.08   85
 56  \w   -100.00 -70.00   1.00    0.90    --  -91.75 -75.00 -12.40   30
 57  \w   -158.00 -71.00   1.00    0.90    --  -91.75 -75.00-113.55   87
 58  \w   -146.00-120.00   1.00    0.90    --  -74.00 -76.00 -25.88   26
 59  \w   -163.00-113.00   1.00    0.90    --  -91.75 -75.00 -12.40   50
 60  \w   -126.00 -70.00   1.00    0.90    --  -91.75 -74.00-141.36   56
 61  \w   -145.00 -71.00   1.00    0.90    --  -91.75 -73.00  60.20   74
 62  \w    -83.00 -57.00   1.00    0.90    --  -78.00 -73.00  65.99   26
 63  \w    -83.00 -57.00   1.00    0.90    --  -78.00 -72.00 107.25   26
 64  \w    -65.00 -39.00   1.00    0.20    --  -62.00 -76.00 164.88   26
 65  \w    -81.00 -56.00   1.00    0.90    --  -78.00 -75.00 163.05   25
 66  \w    -99.00 -72.00   1.00    0.90    --  -91.75 -70.00  99.28   27
 67  \w   -159.00 -71.00   1.00    0.90    --  -91.75 -71.00  69.18   88
 68  \w   -149.00-123.00   1.00    0.90    --  -91.75 -70.00  99.28   26
 69  \w    -80.00 -46.00   1.00    0.20    --  -66.00 -69.00  65.68   34
 70  \w   -106.00 -72.00   1.00    0.90    --  -91.75 -69.00  30.17   34
 71  \w    -81.00 -55.00   1.00    0.90    --  -74.00 -70.00 -16.29   26
 72  \w    -76.00 -44.00   1.00    0.20    --  -62.00 -71.00-101.09   32
 73  \w    -81.00 -50.00   1.00    0.20    --  -70.00 -69.00-106.27   31
 74  \w   -157.00 -71.00   1.00    0.90    --  -91.75 -72.00-131.27   86
 75  \w   -163.00-123.00   1.00    0.90    --  -91.75 -69.00  30.17   40
 76  \w    -82.00 -56.00   1.00    0.90    --  -74.00 -66.00  -5.81   26
 77  \w    -82.00 -56.00   1.00    0.90    --  -74.00 -66.00  24.58   26
 78  \w    -98.00 -73.00   1.00    0.90    --  -91.75 -66.00  -6.68   25
 79  \w   -104.00 -76.00   1.00    0.90    --  -91.75 -64.00 -40.33   28
 80  \w   -147.00-122.00   1.00    0.90    --  -91.75 -66.00  -6.68   25
 81  \w   -163.00 -97.00   1.00    0.90    --  -91.75 -63.00  12.40   66
 82  \w   -137.00 -74.00   1.00    0.90    --  -91.75 -63.00-115.68   63
 83  \w   -102.00 -75.00   1.00    0.90    --  -91.75 -62.00  -4.46   27
 84  \w    -82.00 -54.00   1.00    0.90    --  -74.00 -69.00 135.58   28
 85  \w   -102.00 -73.00   1.00    0.90    --  -91.75 -67.00 176.32   29
 86  \w   -160.00-104.00   1.00    0.90    --  -91.75 -55.00 156.24   56
 87  \w   -158.00 -78.00   1.00    0.90    --  -91.75 -48.00 131.60   80
 88  \w   -122.00 -90.00   1.00    0.90    --  -91.75-113.00  29.00   32
 89  \w   -119.00 -88.00   1.00    0.20    --  -48.67 -77.00 -60.00   31
 90  \w    -82.00 -26.00   1.00    0.20    --  -48.67 -77.00 -60.00   56
 91  \w    -79.00 -36.00   1.00    0.20    --  -48.67 -19.00   0.00   43
 92  \w   -100.00 -39.00   1.00    0.20    --  -48.67 -38.00 -30.00   61
 93  \w    -66.00 -26.00   1.00    0.20    --  -48.67 -77.00 -90.00   40
 94  \w    -67.00 -26.00   1.00    0.20    --  -48.67 -77.00-180.00   41
 95  \w   -118.00 -92.00   1.00    0.20    --  -48.67 -77.00-180.00   26
;
_diffrn_measurement_device 'four-circle diffractometer'
_diffrn_measurement_device_type 'XtaLAB Synergy, Dualflex, HyPix'
_diffrn_measurement_method '\w scans'
_diffrn_orient_matrix_type 'CrysAlisPro convention (1999,Acta A55,543-557)'
_diffrn_orient_matrix_UB_11 -0.1448854000
_diffrn_orient_matrix_UB_12 0.1647864000
_diffrn_orient_matrix_UB_13 0.0185502000
_diffrn_orient_matrix_UB_21 0.0447356000
_diffrn_orient_matrix_UB_22 -0.0480659000
_diffrn_orient_matrix_UB_23 0.0720638000
_diffrn_orient_matrix_UB_31 0.1326848000
_diffrn_orient_matrix_UB_32 0.0882809000
_diffrn_orient_matrix_UB_33 -0.0141097000
_diffrn_radiation_monochromator mirror
_diffrn_radiation_probe x-ray
_diffrn_radiation_type 'Cu K\a'
_diffrn_radiation_wavelength 1.54184
_diffrn_reflns_av_R_equivalents 0.0542
_diffrn_reflns_av_unetI/netI 0.0331
_diffrn_reflns_Laue_measured_fraction_full 0.999
_diffrn_reflns_Laue_measured_fraction_max 0.940
_diffrn_reflns_limit_h_max 10
_diffrn_reflns_limit_h_min -9
_diffrn_reflns_limit_k_max 10
_diffrn_reflns_limit_k_min -10
_diffrn_reflns_limit_l_max 25
_diffrn_reflns_limit_l_min -25
_diffrn_reflns_number 36813
_diffrn_reflns_point_group_measured_fraction_full 0.999
_diffrn_reflns_point_group_measured_fraction_max 0.940
_diffrn_reflns_theta_full 67.684
_diffrn_reflns_theta_max 76.602
_diffrn_reflns_theta_min 4.347
_diffrn_source 'micro-focus sealed X-ray tube'
_diffrn_source_type 'PhotonJet (Cu) X-ray Source'
_exptl_absorpt_coefficient_mu 1.119
_exptl_absorpt_correction_T_max 1.00000
_exptl_absorpt_correction_T_min 0.80700
_exptl_absorpt_correction_type multi-scan
_exptl_absorpt_process_details
;
CrysAlisPro 1.171.42.49 (Rigaku Oxford Diffraction, 2022)
Empirical absorption correction using spherical harmonics,
implemented in SCALE3 ABSPACK scaling algorithm.
;
_exptl_crystal_colour 'clear light colourless'
_exptl_crystal_colour_lustre clear
_exptl_crystal_colour_modifier light
_exptl_crystal_colour_primary colourless
_exptl_crystal_density_diffrn 1.531
_exptl_crystal_description plate
_exptl_crystal_F_000 640
_exptl_crystal_size_max 0.06
_exptl_crystal_size_mid 0.03
_exptl_crystal_size_min 0.02
_refine_diff_density_max 1.031
_refine_diff_density_min -0.467
_refine_diff_density_rms 0.063
_refine_ls_extinction_method none
_refine_ls_goodness_of_fit_ref 1.072
_refine_ls_hydrogen_treatment constr
_refine_ls_matrix_type full
_refine_ls_number_parameters 407
_refine_ls_number_reflns 5365
_refine_ls_number_restraints 0
_refine_ls_restrained_S_all 1.072
_refine_ls_R_factor_all 0.0677
_refine_ls_R_factor_gt 0.0574
_refine_ls_shift/su_max 0.000
_refine_ls_shift/su_mean 0.000
_refine_ls_structure_factor_coef Fsqd
_refine_ls_weighting_details 'w=1/[\s^2^(Fo^2^)+(0.0923P)^2^+0.9412P] where P=(Fo^2^+2Fc^2^)/3'
_refine_ls_weighting_scheme calc
_refine_ls_wR_factor_gt 0.1627
_refine_ls_wR_factor_ref 0.1729
_reflns_Friedel_coverage 0.000
_reflns_number_gt 4388
_reflns_number_total 5365
_reflns_threshold_expression 'I > 2\s(I)'
_cod_data_source_file d3sc05212e2.cif
_cod_data_source_block 221027pma_auto
_cod_depositor_comments 'Adding full bibliography for 1570414--1570417.cif.'
_cod_original_cell_volume 1356.83(6)
_cod_database_code 1570415
_shelx_shelxl_version_number 2018/3
_chemical_oxdiff_formula CONF
_shelx_space_group_comment
;
The symmetry employed for this shelxl refinement is uniquely defined
by the following loop, which should always be used as a source of
symmetry information in preference to the above space-group names.
They are only intended as comments.
;
_shelx_estimated_absorpt_t_max 0.978
_shelx_estimated_absorpt_t_min 0.936
_reflns_odcompleteness_completeness 99.92
_reflns_odcompleteness_iscentric 1
_reflns_odcompleteness_theta 66.97
_olex2_refinement_description
;
1. Fixed Uiso
 At 1.2 times of:
  All C(H) groups, All C(H,H) groups, All N(H) groups
 At 1.5 times of:
  All C(H,H,H) groups
2.a Ternary CH refined with riding coordinates:
 C17(H17)
2.b Secondary CH2 refined with riding coordinates:
 C14(H14A,H14B), C13(H13A,H13B), C12(H12A,H12B)
2.c Aromatic/amide H refined with riding coordinates:
 N18(H18), N15(H15), N11(H11), C32(H32), C44(H44), C31(H31), C45(H45),
 C36(H36), C42(H42), C37(H37), C40(H40), C41(H41)
2.d Idealised Me refined as rotating group:
 C21(H21A,H21B,H21C)
;
_olex2_submission_special_instructions 'No special instructions were received'
_oxdiff_exptl_absorpt_empirical_details
;
Empirical correction (ABSPACK) includes:
- Absorption correction using spherical harmonics
- Frame scaling
;
_oxdiff_exptl_absorpt_empirical_full_max 1.410
_oxdiff_exptl_absorpt_empirical_full_min 0.723

loop_
_space_group_symop_operation_xyz
'x, y, z'
'-x, -y, -z'

loop_
_atom_site_label
_atom_site_type_symbol
_atom_site_fract_x
_atom_site_fract_y
_atom_site_fract_z
_atom_site_U_iso_or_equiv
_atom_site_adp_type
_atom_site_occupancy
_atom_site_site_symmetry_order
_atom_site_calc_flag
_atom_site_refinement_flags_posn
_atom_site_refinement_flags_adp
_atom_site_refinement_flags_occupancy
_atom_site_disorder_assembly
_atom_site_disorder_group
F29 F 0.3649(2) 0.52654(17) 0.14536(7) 0.0433(4) Uani 1 1 d . . . . .
F23 F 0.6734(2) 0.08193(19) 0.29664(7) 0.0465(4) Uani 1 1 d . . . . .
F28 F 0.2535(2) 0.45859(18) 0.04693(7) 0.0468(4) Uani 1 1 d . . . . .
F25 F 0.6230(2) -0.13673(17) 0.23557(8) 0.0476(4) Uani 1 1 d . . . . .
F24 F 0.4952(2) -0.20391(17) 0.14062(8) 0.0492(4) Uani 1 1 d . . . . .
F27 F 0.2086(2) 0.2330(2) -0.01485(7) 0.0525(4) Uani 1 1 d . . . . .
O20 O 0.6386(2) 0.9476(2) 0.60033(8) 0.0367(4) Uani 1 1 d . . . . .
F26 F 0.3279(2) -0.0943(2) 0.03048(8) 0.0511(4) Uani 1 1 d . . . . .
O22 O 0.8148(2) 0.51217(19) 0.47646(9) 0.0374(4) Uani 1 1 d . . . . .
N18 N 0.8472(2) 0.7490(2) 0.54408(8) 0.0293(4) Uani 1 1 d . . . . .
H18 H 0.948493 0.664866 0.545659 0.035 Uiso 1 1 calc R U . . .
N15 N 0.5678(3) 0.7073(2) 0.43879(9) 0.0340(4) Uani 1 1 d . . . . .
H15 H 0.501647 0.814407 0.433956 0.041 Uiso 1 1 calc R U . . .
N11 N 0.5416(3) 0.4290(3) 0.25431(10) 0.0406(5) Uani 1 1 d . . . . .
H11 H 0.572551 0.507373 0.229867 0.049 Uiso 1 1 calc R U . . .
C33 C 0.8892(3) 0.8327(2) 0.70536(9) 0.0235(4) Uani 1 1 d . . . . .
C34 C 0.9745(3) 0.7461(3) 0.76319(9) 0.0236(4) Uani 1 1 d . . . . .
C39 C 1.0037(3) 0.8361(3) 0.80922(10) 0.0246(4) Uani 1 1 d . . . . .
C43 C 0.8681(3) 0.7394(3) 0.65969(10) 0.0245(4) Uani 1 1 d . . . . .
C35 C 1.0312(3) 0.5680(3) 0.77486(10) 0.0259(4) Uani 1 1 d . . . . .
C16 C 0.7182(3) 0.6600(3) 0.46562(10) 0.0269(4) Uani 1 1 d . . . . .
C19 C 0.7746(3) 0.8226(3) 0.59875(10) 0.0257(4) Uani 1 1 d . . . . .
C32 C 0.8333(3) 1.0132(3) 0.69678(10) 0.0279(4) Uani 1 1 d . . . . .
H32 H 0.776275 1.074020 0.658812 0.033 Uiso 1 1 calc R U . . .
C30 C 0.9458(3) 1.0140(3) 0.79916(10) 0.0273(4) Uani 1 1 d . . . . .
C44 C 0.9291(3) 0.5643(3) 0.67151(10) 0.0279(4) Uani 1 1 d . . . . .
H44 H 0.916533 0.502021 0.639947 0.033 Uiso 1 1 calc R U . . .
C31 C 0.8597(3) 1.0979(3) 0.74096(11) 0.0300(5) Uani 1 1 d . . . . .
H31 H 0.820064 1.216652 0.733379 0.036 Uiso 1 1 calc R U . . .
C9 C 0.4012(3) 0.2490(3) 0.13109(10) 0.0269(4) Uani 1 1 d . . . . .
C45 C 1.0076(3) 0.4800(3) 0.72847(10) 0.0281(4) Uani 1 1 d . . . . .
H45 H 1.045451 0.361324 0.735872 0.034 Uiso 1 1 calc R U . . .
C17 C 0.7664(3) 0.8016(3) 0.48197(10) 0.0301(5) Uani 1 1 d . . . . .
H17 H 0.658158 0.903984 0.486467 0.036 Uiso 1 1 calc R U . . .
C38 C 1.0896(3) 0.7485(3) 0.86698(10) 0.0297(5) Uani 1 1 d . . . . .
C4 C 0.4658(3) 0.0744(3) 0.15497(11) 0.0304(5) Uani 1 1 d . . . . .
C10 C 0.4263(3) 0.3610(3) 0.16674(11) 0.0311(5) Uani 1 1 d . . . . .
C2 C 0.5778(3) 0.1393(3) 0.24437(11) 0.0349(5) Uani 1 1 d . . . . .
C8 C 0.3145(3) 0.2968(3) 0.07235(11) 0.0338(5) Uani 1 1 d . . . . .
C36 C 1.1148(3) 0.4844(3) 0.83424(11) 0.0311(5) Uani 1 1 d . . . . .
H36 H 1.150546 0.366050 0.843005 0.037 Uiso 1 1 calc R U . . .
C42 C 0.9739(3) 1.0994(3) 0.84566(11) 0.0337(5) Uani 1 1 d . . . . .
H42 H 0.933936 1.218266 0.839363 0.040 Uiso 1 1 calc R U . . .
C3 C 0.5543(3) 0.0259(3) 0.21207(12) 0.0352(5) Uani 1 1 d . . . . .
C5 C 0.4377(3) -0.0392(3) 0.11935(13) 0.0369(5) Uani 1 1 d . . . . .
C37 C 1.1430(3) 0.5699(3) 0.87714(11) 0.0339(5) Uani 1 1 d . . . . .
H37 H 1.199942 0.510516 0.915304 0.041 Uiso 1 1 calc R U . . .
C1 C 0.5128(3) 0.3127(3) 0.22386(11) 0.0336(5) Uani 1 1 d . . . . .
C14 C 0.5094(3) 0.5874(3) 0.41719(11) 0.0350(5) Uani 1 1 d . . . . .
H14A H 0.380860 0.623833 0.426292 0.042 Uiso 1 1 calc R U . . .
H14B H 0.562568 0.476821 0.442783 0.042 Uiso 1 1 calc R U . . .
C40 C 1.1165(3) 0.8403(3) 0.91125(11) 0.0358(5) Uani 1 1 d . . . . .
H40 H 1.175260 0.782923 0.949259 0.043 Uiso 1 1 calc R U . . .
C7 C 0.2909(3) 0.1836(3) 0.04061(11) 0.0380(5) Uani 1 1 d . . . . .
C41 C 1.0593(3) 1.0133(3) 0.90082(12) 0.0378(5) Uani 1 1 d . . . . .
H41 H 1.078708 1.073378 0.931676 0.045 Uiso 1 1 calc R U . . .
C6 C 0.3533(3) 0.0140(3) 0.06409(12) 0.0381(5) Uani 1 1 d . . . . .
C13 C 0.5573(3) 0.5695(3) 0.34485(11) 0.0377(5) Uani 1 1 d . . . . .
H13A H 0.488856 0.674666 0.318958 0.045 Uiso 1 1 calc R U . . .
H13B H 0.682842 0.551107 0.334280 0.045 Uiso 1 1 calc R U . . .
C21 C 0.8943(4) 0.8409(4) 0.42728(12) 0.0443(6) Uani 1 1 d . . . . .
H21A H 0.914649 0.939553 0.435755 0.066 Uiso 1 1 calc R U . . .
H21B H 0.844879 0.863391 0.384892 0.066 Uiso 1 1 calc R U . . .
H21C H 1.005424 0.744818 0.426174 0.066 Uiso 1 1 calc R U . . .
C12 C 0.5225(4) 0.4267(4) 0.32565(12) 0.0485(7) Uani 1 1 d . . . . .
H12A H 0.605471 0.319426 0.345491 0.058 Uiso 1 1 calc R U . . .
H12B H 0.402454 0.434635 0.342718 0.058 Uiso 1 1 calc R U . . .

loop_
_atom_site_aniso_label
_atom_site_aniso_U_11
_atom_site_aniso_U_22
_atom_site_aniso_U_33
_atom_site_aniso_U_23
_atom_site_aniso_U_13
_atom_site_aniso_U_12
F29 0.0603(9) 0.0270(7) 0.0456(8) -0.0004(6) -0.0166(7) -0.0167(6)
F23 0.0470(8) 0.0504(9) 0.0363(8) 0.0031(6) -0.0167(6) -0.0102(7)
F28 0.0629(10) 0.0382(8) 0.0407(8) 0.0087(6) -0.0226(7) -0.0190(7)
F25 0.0538(9) 0.0295(7) 0.0497(9) 0.0065(6) -0.0104(7) -0.0068(7)
F24 0.0529(9) 0.0261(7) 0.0664(10) -0.0056(7) -0.0037(7) -0.0125(6)
F27 0.0709(11) 0.0637(10) 0.0359(8) -0.0010(7) -0.0186(7) -0.0363(9)
O20 0.0326(8) 0.0338(8) 0.0336(8) -0.0081(7) -0.0115(6) 0.0038(7)
F26 0.0589(10) 0.0531(9) 0.0542(9) -0.0259(7) 0.0052(7) -0.0306(8)
O22 0.0320(8) 0.0274(8) 0.0481(10) -0.0045(7) -0.0124(7) -0.0028(7)
N18 0.0290(9) 0.0294(9) 0.0240(9) -0.0059(7) -0.0124(7) 0.0000(7)
N15 0.0348(10) 0.0304(10) 0.0351(10) -0.0039(8) -0.0162(8) -0.0056(8)
N11 0.0557(13) 0.0454(12) 0.0301(10) -0.0033(9) -0.0067(9) -0.0284(10)
C33 0.0228(9) 0.0243(10) 0.0226(9) -0.0026(8) -0.0023(7) -0.0076(8)
C34 0.0226(9) 0.0254(10) 0.0218(9) -0.0028(8) -0.0021(7) -0.0078(8)
C39 0.0240(10) 0.0296(10) 0.0218(10) -0.0027(8) -0.0022(8) -0.0115(8)
C43 0.0230(9) 0.0266(10) 0.0225(9) -0.0035(8) -0.0045(7) -0.0065(8)
C35 0.0250(10) 0.0270(10) 0.0246(10) -0.0010(8) -0.0038(8) -0.0084(8)
C16 0.0273(10) 0.0267(10) 0.0225(10) -0.0044(8) -0.0054(8) -0.0037(8)
C19 0.0253(10) 0.0255(10) 0.0265(10) -0.0054(8) -0.0063(8) -0.0070(8)
C32 0.0304(11) 0.0261(10) 0.0260(10) 0.0001(8) -0.0073(8) -0.0087(9)
C30 0.0267(10) 0.0302(11) 0.0273(10) -0.0064(8) -0.0011(8) -0.0122(9)
C44 0.0308(11) 0.0248(10) 0.0281(10) -0.0058(8) -0.0063(8) -0.0080(9)
C31 0.0336(11) 0.0238(10) 0.0327(11) -0.0013(8) -0.0057(9) -0.0105(9)
C9 0.0271(10) 0.0268(10) 0.0270(10) -0.0017(8) -0.0024(8) -0.0107(9)
C45 0.0308(11) 0.0219(10) 0.0301(11) -0.0024(8) -0.0050(8) -0.0075(8)
C17 0.0343(11) 0.0268(10) 0.0261(10) -0.0032(8) -0.0125(8) -0.0046(9)
C38 0.0285(11) 0.0369(12) 0.0237(10) -0.0026(9) -0.0035(8) -0.0120(9)
C4 0.0264(11) 0.0284(11) 0.0330(11) -0.0003(9) 0.0016(9) -0.0089(9)
C10 0.0338(11) 0.0273(11) 0.0326(11) -0.0013(9) -0.0036(9) -0.0125(9)
C2 0.0303(11) 0.0424(13) 0.0264(11) 0.0042(9) -0.0047(9) -0.0094(10)
C8 0.0372(12) 0.0366(12) 0.0292(11) 0.0020(9) -0.0061(9) -0.0165(10)
C36 0.0320(11) 0.0276(11) 0.0296(11) 0.0043(9) -0.0076(9) -0.0077(9)
C42 0.0367(12) 0.0341(12) 0.0358(12) -0.0080(9) -0.0022(9) -0.0180(10)
C3 0.0317(11) 0.0289(11) 0.0375(12) 0.0048(9) -0.0018(9) -0.0065(9)
C5 0.0332(12) 0.0236(10) 0.0511(14) -0.0055(10) 0.0075(10) -0.0106(9)
C37 0.0353(12) 0.0372(12) 0.0261(11) 0.0030(9) -0.0102(9) -0.0099(10)
C1 0.0322(11) 0.0433(13) 0.0305(11) -0.0091(10) -0.0016(9) -0.0182(10)
C14 0.0376(12) 0.0426(13) 0.0289(11) -0.0044(9) -0.0086(9) -0.0172(10)
C40 0.0357(12) 0.0498(14) 0.0250(10) -0.0048(10) -0.0076(9) -0.0174(11)
C7 0.0407(13) 0.0512(15) 0.0296(11) -0.0078(10) -0.0014(9) -0.0245(12)
C41 0.0418(13) 0.0475(14) 0.0324(12) -0.0122(10) -0.0049(10) -0.0222(11)
C6 0.0391(13) 0.0452(14) 0.0382(13) -0.0176(11) 0.0061(10) -0.0230(11)
C13 0.0416(13) 0.0446(14) 0.0312(12) -0.0054(10) -0.0042(10) -0.0199(11)
C21 0.0606(17) 0.0476(15) 0.0320(12) 0.0026(10) -0.0103(11) -0.0285(13)
C12 0.0690(18) 0.0602(17) 0.0321(13) -0.0079(12) -0.0048(12) -0.0400(15)

loop_
_atom_type_symbol
_atom_type_description
_atom_type_scat_dispersion_real
_atom_type_scat_dispersion_imag
_atom_type_scat_source
C C 0.0181 0.0091 'International Tables Vol C Tables 4.2.6.8 and 6.1.1.4'
H H 0.0000 0.0000 'International Tables Vol C Tables 4.2.6.8 and 6.1.1.4'
F F 0.0727 0.0534 'International Tables Vol C Tables 4.2.6.8 and 6.1.1.4'
N N 0.0311 0.0180 'International Tables Vol C Tables 4.2.6.8 and 6.1.1.4'
O O 0.0492 0.0322 'International Tables Vol C Tables 4.2.6.8 and 6.1.1.4'

loop_
_geom_angle_atom_site_label_1
_geom_angle_atom_site_label_2
_geom_angle_atom_site_label_3
_geom_angle
_geom_angle_site_symmetry_1
_geom_angle_site_symmetry_3
_geom_angle_publ_flag
C19 N18 H18 118.4 . . ?
C19 N18 C17 123.19(17) . . ?
C17 N18 H18 118.4 . . ?
C16 N15 H15 119.0 . . ?
C16 N15 C14 121.97(19) . . ?
C14 N15 H15 119.0 . . ?
C1 N11 H11 118.9 . . ?
C1 N11 C12 122.2(2) . . ?
C12 N11 H11 118.9 . . ?
C34 C33 C32 117.22(18) . . ?
C43 C33 C34 119.00(18) . . ?
C43 C33 C32 123.77(18) . . ?
C39 C34 C33 120.47(18) . . ?
C39 C34 C35 119.58(18) . . ?
C35 C34 C33 119.94(18) . . ?
C34 C39 C30 120.58(18) . . ?
C34 C39 C38 120.19(19) . . ?
C30 C39 C38 119.23(19) . . ?
C33 C43 C19 121.85(18) . . ?
C44 C43 C33 119.89(18) . . ?
C44 C43 C19 118.22(18) . . ?
C34 C35 C36 118.56(19) . . ?
C45 C35 C34 119.30(18) . . ?
C45 C35 C36 122.13(19) . . ?
O22 C16 N15 123.0(2) . . ?
O22 C16 C17 121.31(19) . . ?
N15 C16 C17 115.69(18) . . ?
O20 C19 N18 123.10(19) . . ?
O20 C19 C43 121.51(18) . . ?
N18 C19 C43 115.37(17) . . ?
C33 C32 H32 119.0 . . ?
C31 C32 C33 121.99(19) . . ?
C31 C32 H32 119.0 . . ?
C39 C30 C31 117.82(18) . . ?
C42 C30 C39 119.4(2) . . ?
C42 C30 C31 122.8(2) . . ?
C43 C44 H44 119.4 . . ?
C45 C44 C43 121.26(19) . . ?
C45 C44 H44 119.4 . . ?
C32 C31 C30 121.9(2) . . ?
C32 C31 H31 119.0 . . ?
C30 C31 H31 119.0 . . ?
C10 C9 C4 118.4(2) . . ?
C10 C9 C8 124.3(2) . . ?
C8 C9 C4 117.3(2) . . ?
C35 C45 H45 119.7 . . ?
C44 C45 C35 120.56(19) . . ?
C44 C45 H45 119.7 . . ?
N18 C17 C16 108.64(17) . . ?
N18 C17 H17 109.4 . . ?
N18 C17 C21 109.85(19) . . ?
C16 C17 H17 109.4 . . ?
C16 C17 C21 110.03(18) . . ?
C21 C17 H17 109.4 . . ?
C37 C38 C39 118.45(19) . . ?
C40 C38 C39 118.9(2) . . ?
C40 C38 C37 122.7(2) . . ?
C3 C4 C9 117.6(2) . . ?
C3 C4 C5 123.9(2) . . ?
C5 C4 C9 118.4(2) . . ?
F29 C10 C9 119.33(19) . . ?
F29 C10 C1 116.8(2) . . ?
C1 C10 C9 123.8(2) . . ?
F23 C2 C3 118.2(2) . . ?
F23 C2 C1 118.9(2) . . ?
C3 C2 C1 122.8(2) . . ?
F28 C8 C9 120.0(2) . . ?
F28 C8 C7 118.2(2) . . ?
C7 C8 C9 121.8(2) . . ?
C35 C36 H36 119.2 . . ?
C37 C36 C35 121.5(2) . . ?
C37 C36 H36 119.2 . . ?
C30 C42 H42 119.5 . . ?
C41 C42 C30 120.9(2) . . ?
C41 C42 H42 119.5 . . ?
F25 C3 C4 120.3(2) . . ?
F25 C3 C2 117.9(2) . . ?
C2 C3 C4 121.7(2) . . ?
F24 C5 C4 120.1(2) . . ?
F24 C5 C6 118.4(2) . . ?
C6 C5 C4 121.5(2) . . ?
C38 C37 H37 119.2 . . ?
C36 C37 C38 121.7(2) . . ?
C36 C37 H37 119.2 . . ?
N11 C1 C10 120.6(2) . . ?
N11 C1 C2 123.7(2) . . ?
C10 C1 C2 115.6(2) . . ?
N15 C14 H14A 109.1 . . ?
N15 C14 H14B 109.1 . . ?
N15 C14 C13 112.5(2) . . ?
H14A C14 H14B 107.8 . . ?
C13 C14 H14A 109.1 . . ?
C13 C14 H14B 109.1 . . ?
C38 C40 H40 119.4 . . ?
C41 C40 C38 121.2(2) . . ?
C41 C40 H40 119.4 . . ?
F27 C7 C8 120.3(2) . . ?
F27 C7 C6 118.9(2) . . ?
C8 C7 C6 120.8(2) . . ?
C42 C41 C40 120.3(2) . . ?
C42 C41 H41 119.8 . . ?
C40 C41 H41 119.8 . . ?
F26 C6 C5 121.2(2) . . ?
F26 C6 C7 118.6(2) . . ?
C5 C6 C7 120.2(2) . . ?
C14 C13 H13A 109.3 . . ?
C14 C13 H13B 109.3 . . ?
H13A C13 H13B 107.9 . . ?
C12 C13 C14 111.8(2) . . ?
C12 C13 H13A 109.3 . . ?
C12 C13 H13B 109.3 . . ?
C17 C21 H21A 109.5 . . ?
C17 C21 H21B 109.5 . . ?
C17 C21 H21C 109.5 . . ?
H21A C21 H21B 109.5 . . ?
H21A C21 H21C 109.5 . . ?
H21B C21 H21C 109.5 . . ?
N11 C12 C13 110.7(2) . . ?
N11 C12 H12A 109.5 . . ?
N11 C12 H12B 109.5 . . ?
C13 C12 H12A 109.5 . . ?
C13 C12 H12B 109.5 . . ?
H12A C12 H12B 108.1 . . ?

loop_
_geom_bond_atom_site_label_1
_geom_bond_atom_site_label_2
_geom_bond_distance
_geom_bond_site_symmetry_2
_geom_bond_publ_flag
F29 C10 1.352(3) . ?
F23 C2 1.348(3) . ?
F28 C8 1.345(3) . ?
F25 C3 1.344(3) . ?
F24 C5 1.345(3) . ?
F27 C7 1.344(3) . ?
O20 C19 1.233(3) . ?
F26 C6 1.346(3) . ?
O22 C16 1.232(3) . ?
N18 H18 0.8800 . ?
N18 C19 1.338(3) . ?
N18 C17 1.460(3) . ?
N15 H15 0.8800 . ?
N15 C16 1.329(3) . ?
N15 C14 1.454(3) . ?
N11 H11 0.8800 . ?
N11 C1 1.380(3) . ?
N11 C12 1.459(3) . ?
C33 C34 1.430(3) . ?
C33 C43 1.406(3) . ?
C33 C32 1.445(3) . ?
C34 C39 1.422(3) . ?
C34 C35 1.426(3) . ?
C39 C30 1.422(3) . ?
C39 C38 1.433(3) . ?
C43 C19 1.507(3) . ?
C43 C44 1.400(3) . ?
C35 C45 1.393(3) . ?
C35 C36 1.446(3) . ?
C16 C17 1.528(3) . ?
C32 H32 0.9500 . ?
C32 C31 1.347(3) . ?
C30 C31 1.435(3) . ?
C30 C42 1.396(3) . ?
C44 H44 0.9500 . ?
C44 C45 1.388(3) . ?
C31 H31 0.9500 . ?
C9 C4 1.433(3) . ?
C9 C10 1.399(3) . ?
C9 C8 1.422(3) . ?
C45 H45 0.9500 . ?
C17 H17 1.0000 . ?
C17 C21 1.531(4) . ?
C38 C37 1.431(3) . ?
C38 C40 1.395(3) . ?
C4 C3 1.400(3) . ?
C4 C5 1.422(3) . ?
C10 C1 1.392(3) . ?
C2 C3 1.358(4) . ?
C2 C1 1.409(3) . ?
C8 C7 1.350(3) . ?
C36 H36 0.9500 . ?
C36 C37 1.338(3) . ?
C42 H42 0.9500 . ?
C42 C41 1.384(3) . ?
C5 C6 1.350(4) . ?
C37 H37 0.9500 . ?
C14 H14A 0.9900 . ?
C14 H14B 0.9900 . ?
C14 C13 1.509(3) . ?
C40 H40 0.9500 . ?
C40 C41 1.384(4) . ?
C7 C6 1.393(4) . ?
C41 H41 0.9500 . ?
C13 H13A 0.9900 . ?
C13 H13B 0.9900 . ?
C13 C12 1.498(4) . ?
C21 H21A 0.9800 . ?
C21 H21B 0.9800 . ?
C21 H21C 0.9800 . ?
C12 H12A 0.9900 . ?
C12 H12B 0.9900 . ?

loop_
_geom_torsion_atom_site_label_1
_geom_torsion_atom_site_label_2
_geom_torsion_atom_site_label_3
_geom_torsion_atom_site_label_4
_geom_torsion
_geom_torsion_site_symmetry_1
_geom_torsion_site_symmetry_2
_geom_torsion_site_symmetry_3
_geom_torsion_site_symmetry_4
_geom_torsion_publ_flag
F29 C10 C1 N11 -3.5(3) . . . . ?
F29 C10 C1 C2 -179.01(19) . . . . ?
F23 C2 C3 F25 2.2(3) . . . . ?
F23 C2 C3 C4 -176.0(2) . . . . ?
F23 C2 C1 N11 0.1(3) . . . . ?
F23 C2 C1 C10 175.5(2) . . . . ?
F28 C8 C7 F27 0.1(4) . . . . ?
F28 C8 C7 C6 179.1(2) . . . . ?
F24 C5 C6 F26 -0.6(3) . . . . ?
F24 C5 C6 C7 179.7(2) . . . . ?
F27 C7 C6 F26 -0.4(3) . . . . ?
F27 C7 C6 C5 179.4(2) . . . . ?
O22 C16 C17 N18 -38.9(3) . . . . ?
O22 C16 C17 C21 81.4(3) . . . . ?
N15 C16 C17 N18 141.7(2) . . . . ?
N15 C16 C17 C21 -98.0(2) . . . . ?
N15 C14 C13 C12 170.8(2) . . . . ?
C33 C34 C39 C30 1.2(3) . . . . ?
C33 C34 C39 C38 -179.85(18) . . . . ?
C33 C34 C35 C45 2.0(3) . . . . ?
C33 C34 C35 C36 -179.15(19) . . . . ?
C33 C43 C19 O20 -42.0(3) . . . . ?
C33 C43 C19 N18 139.5(2) . . . . ?
C33 C43 C44 C45 1.3(3) . . . . ?
C33 C32 C31 C30 0.4(3) . . . . ?
C34 C33 C43 C19 178.08(18) . . . . ?
C34 C33 C43 C44 0.5(3) . . . . ?
C34 C33 C32 C31 0.0(3) . . . . ?
C34 C39 C30 C31 -0.8(3) . . . . ?
C34 C39 C30 C42 179.05(19) . . . . ?
C34 C39 C38 C37 -0.6(3) . . . . ?
C34 C39 C38 C40 180.0(2) . . . . ?
C34 C35 C45 C44 -0.2(3) . . . . ?
C34 C35 C36 C37 -1.5(3) . . . . ?
C39 C34 C35 C45 -177.82(19) . . . . ?
C39 C34 C35 C36 1.0(3) . . . . ?
C39 C30 C31 C32 0.0(3) . . . . ?
C39 C30 C42 C41 0.9(3) . . . . ?
C39 C38 C37 C36 0.1(3) . . . . ?
C39 C38 C40 C41 1.1(3) . . . . ?
C43 C33 C34 C39 177.72(18) . . . . ?
C43 C33 C34 C35 -2.1(3) . . . . ?
C43 C33 C32 C31 -178.4(2) . . . . ?
C43 C44 C45 C35 -1.5(3) . . . . ?
C35 C34 C39 C30 -178.97(18) . . . . ?
C35 C34 C39 C38 0.0(3) . . . . ?
C35 C36 C37 C38 1.0(4) . . . . ?
C16 N15 C14 C13 -95.4(3) . . . . ?
C19 N18 C17 C16 -114.5(2) . . . . ?
C19 N18 C17 C21 125.1(2) . . . . ?
C19 C43 C44 C45 -176.4(2) . . . . ?
C32 C33 C34 C39 -0.8(3) . . . . ?
C32 C33 C34 C35 179.36(18) . . . . ?
C32 C33 C43 C19 -3.5(3) . . . . ?
C32 C33 C43 C44 178.87(19) . . . . ?
C30 C39 C38 C37 178.4(2) . . . . ?
C30 C39 C38 C40 -1.1(3) . . . . ?
C30 C42 C41 C40 -0.8(4) . . . . ?
C44 C43 C19 O20 135.6(2) . . . . ?
C44 C43 C19 N18 -42.9(3) . . . . ?
C31 C30 C42 C41 -179.3(2) . . . . ?
C9 C4 C3 F25 -177.75(19) . . . . ?
C9 C4 C3 C2 0.4(3) . . . . ?
C9 C4 C5 F24 -179.41(19) . . . . ?
C9 C4 C5 C6 0.3(3) . . . . ?
C9 C10 C1 N11 176.2(2) . . . . ?
C9 C10 C1 C2 0.7(3) . . . . ?
C9 C8 C7 F27 -179.9(2) . . . . ?
C9 C8 C7 C6 -0.8(4) . . . . ?
C45 C35 C36 C37 177.3(2) . . . . ?
C17 N18 C19 O20 -4.6(4) . . . . ?
C17 N18 C19 C43 173.84(19) . . . . ?
C38 C39 C30 C31 -179.76(19) . . . . ?
C38 C39 C30 C42 0.1(3) . . . . ?
C38 C40 C41 C42 -0.2(4) . . . . ?
C4 C9 C10 F29 -179.41(19) . . . . ?
C4 C9 C10 C1 0.9(3) . . . . ?
C4 C9 C8 F28 -178.92(19) . . . . ?
C4 C9 C8 C7 1.0(3) . . . . ?
C4 C5 C6 F26 179.7(2) . . . . ?
C4 C5 C6 C7 -0.1(4) . . . . ?
C10 C9 C4 C3 -1.5(3) . . . . ?
C10 C9 C4 C5 178.96(19) . . . . ?
C10 C9 C8 F28 1.4(3) . . . . ?
C10 C9 C8 C7 -178.7(2) . . . . ?
C8 C9 C4 C3 178.8(2) . . . . ?
C8 C9 C4 C5 -0.8(3) . . . . ?
C8 C9 C10 F29 0.3(3) . . . . ?
C8 C9 C10 C1 -179.4(2) . . . . ?
C8 C7 C6 F26 -179.5(2) . . . . ?
C8 C7 C6 C5 0.3(4) . . . . ?
C36 C35 C45 C44 -179.0(2) . . . . ?
C42 C30 C31 C32 -179.8(2) . . . . ?
C3 C4 C5 F24 1.0(3) . . . . ?
C3 C4 C5 C6 -179.2(2) . . . . ?
C3 C2 C1 N11 -177.1(2) . . . . ?
C3 C2 C1 C10 -1.8(3) . . . . ?
C5 C4 C3 F25 1.8(4) . . . . ?
C5 C4 C3 C2 180.0(2) . . . . ?
C37 C38 C40 C41 -178.3(2) . . . . ?
C1 N11 C12 C13 -178.6(2) . . . . ?
C1 C2 C3 F25 179.5(2) . . . . ?
C1 C2 C3 C4 1.3(4) . . . . ?
C14 N15 C16 O22 -2.9(3) . . . . ?
C14 N15 C16 C17 176.47(19) . . . . ?
C14 C13 C12 N11 170.5(2) . . . . ?
C40 C38 C37 C36 179.5(2) . . . . ?
C12 N11 C1 C10 139.6(3) . . . . ?
C12 N11 C1 C2 -45.3(4) . . . . ?
